data_7702388
loop_
_publ_author_name
'Pleus, Rainer J.'
'Waden, Harald'
'Saak, Wolfgang'
'Haase, Detlev'
'Pohl, Siegfried'

_publ_section_title
;
 Preparation of the first sulfur-containing cobalt and nickel complexes
 stabilised by the macrocyclic cyclam ligand; observation of S--H bond
 activation
;
_journal_issue 15
_journal_name_full 'Journal of the Chemical Society, Dalton Transactions'
_journal_page_first 2601
_journal_paper_doi 10.1039/a902015b
_journal_year 1999
_chemical_formula_sum 'C24 H54 Cl2 N10 Ni2 O8 S2'
_chemical_formula_weight 863.21
_space_group_IT_number 14
_space_group_name_Hall '-P 2ybc'
_space_group_name_H-M_alt 'P 1 21/c 1'
_atom_sites_solution_hydrogens geom
_atom_sites_solution_primary direct
_atom_sites_solution_secondary difmap
_audit_creation_method SHELXL
_cell_angle_alpha 90.00
_cell_angle_beta 99.260(10)
_cell_angle_gamma 90.00
_cell_formula_units_Z 2
_cell_length_a 8.5930(10)
_cell_length_b 12.705(2)
_cell_length_c 18.122(2)
_cell_measurement_temperature 296(2)
_cell_volume 1952.7(4)
_computing_structure_refinement 'SHELXL-93 (Sheldrick, 1993)'
_computing_structure_solution 'SHELXS-86 (Sheldrick, 1990)'
_diffrn_ambient_temperature 296(2)
_diffrn_radiation_monochromator graphite
_diffrn_radiation_source 'fine-focus sealed tube'
_diffrn_radiation_type MoK\a
_diffrn_radiation_wavelength 0.71073
_diffrn_reflns_av_R_equivalents 0.0293
_diffrn_reflns_av_sigmaI/netI 0.0656
_diffrn_reflns_limit_h_max 9
_diffrn_reflns_limit_h_min 0
_diffrn_reflns_limit_k_max 13
_diffrn_reflns_limit_k_min 0
_diffrn_reflns_limit_l_max 18
_diffrn_reflns_limit_l_min -19
_diffrn_reflns_number 2575
_diffrn_reflns_theta_max 21.99
_diffrn_reflns_theta_min 1.97
_exptl_absorpt_coefficient_mu 1.262
_exptl_crystal_density_diffrn 1.468
_exptl_crystal_F_000 908
_exptl_crystal_size_max 0.68
_exptl_crystal_size_mid 0.23
_exptl_crystal_size_min 0.11
_refine_diff_density_max 0.514
_refine_diff_density_min -0.384
_refine_diff_density_rms 0.075
_refine_ls_extinction_method none
_refine_ls_goodness_of_fit_all 1.045
_refine_ls_goodness_of_fit_obs 1.110
_refine_ls_matrix_type full
_refine_ls_number_parameters 230
_refine_ls_number_reflns 2385
_refine_ls_number_restraints 0
_refine_ls_restrained_S_all 1.045
_refine_ls_restrained_S_obs 1.110
_refine_ls_R_factor_all 0.0925
_refine_ls_R_factor_obs 0.0511
_refine_ls_shift/esd_max -0.001
_refine_ls_shift/esd_mean 0.000
_refine_ls_structure_factor_coef Fsqd
_refine_ls_weighting_details 'w=1/[\s^2^(Fo^2^)+(0.0637P)^2^+1.0369P] where P=(Fo^2^+2Fc^2^)/3'
_refine_ls_weighting_scheme calc
_refine_ls_wR_factor_all 0.1264
_refine_ls_wR_factor_obs 0.1078
_reflns_number_observed 1610
_reflns_number_total 2385
_reflns_observed_criterion >2sigma(I)
_cod_data_source_file 902015b.txt
_cod_data_source_block compound_7
_cod_depositor_comments
;
The following automatic conversions were performed:

data item '_refine_ls_weighting_scheme' value 'calc
w=1/[\s^2^(Fo^2^)+(0.0637P)^2^+1.0369P] where P=(Fo^2^+2Fc^2^)/3' was
changed to 'calc'. A new data item '_refine_ls_weighting_details' was
created with the value set to
'w=1/[\s^2^(Fo^2^)+(0.0637P)^2^+1.0369P] where P=(Fo^2^+2Fc^2^)/3'.

Automatic conversion script
Id: cif_fix_values 6909 2019-04-08 15:41:33Z antanas 
;
_cod_database_code 7702388

loop_
_symmetry_equiv_pos_as_xyz
'x, y, z'
'-x, y+1/2, -z+1/2'
'-x, -y, -z'
'x, -y-1/2, z-1/2'

loop_
_atom_site_aniso_label
_atom_site_aniso_U_11
_atom_site_aniso_U_22
_atom_site_aniso_U_33
_atom_site_aniso_U_23
_atom_site_aniso_U_13
_atom_site_aniso_U_12
Ni1 0.0362(5) 0.0363(5) 0.0354(5) -0.0022(4) 0.0082(3) -0.0016(4)
S1 0.0750(13) 0.0517(12) 0.0465(11) -0.0104(9) 0.0231(10) 0.0079(11)
N1 0.037(3) 0.048(4) 0.046(4) -0.017(3) 0.008(3) -0.004(3)
N2 0.056(4) 0.042(4) 0.041(4) -0.003(3) 0.005(3) 0.008(3)
N3 0.040(4) 0.043(4) 0.049(4) -0.008(3) 0.016(3) 0.001(3)
N4 0.041(4) 0.041(4) 0.047(4) 0.001(3) 0.010(3) 0.006(3)
C1 0.037(4) 0.075(6) 0.063(5) -0.008(4) 0.001(4) 0.013(4)
C2 0.063(5) 0.065(6) 0.069(5) 0.011(4) 0.003(4) 0.012(5)
C3 0.074(5) 0.043(5) 0.066(5) 0.011(4) 0.015(4) 0.001(4)
C4 0.080(6) 0.042(4) 0.070(5) -0.002(4) 0.019(4) -0.015(4)
C5 0.056(5) 0.056(5) 0.058(5) -0.016(4) 0.009(4) -0.025(4)
C6 0.043(4) 0.060(5) 0.050(4) -0.007(4) -0.002(3) 0.006(4)
C7 0.061(5) 0.063(5) 0.037(4) 0.002(4) 0.005(3) 0.005(4)
C8 0.070(5) 0.060(5) 0.051(4) 0.009(4) 0.015(4) -0.005(5)
C9 0.063(5) 0.068(6) 0.068(5) 0.008(5) 0.024(4) -0.019(5)
C10 0.031(4) 0.079(6) 0.077(6) -0.007(5) 0.020(4) -0.012(4)
Cl1 0.0523(11) 0.0603(12) 0.0525(12) 0.0172(10) 0.0103(9) 0.0016(10)
N5 0.125(9) 0.250(16) 0.157(10) -0.030(11) 0.054(8) 0.037(10)
C11 0.092(8) 0.113(9) 0.082(7) -0.009(7) 0.010(6) -0.014(7)
C12 0.109(8) 0.119(9) 0.114(9) -0.024(7) 0.043(7) -0.010(7)

loop_
_atom_site_label
_atom_site_type_symbol
_atom_site_fract_x
_atom_site_fract_y
_atom_site_fract_z
_atom_site_U_iso_or_equiv
_atom_site_thermal_displace_type
_atom_site_occupancy
_atom_site_calc_flag
_atom_site_refinement_flags
Ni1 Ni 0.42658(9) 0.09736(6) 0.07833(4) 0.0357(3) Uani 1 d .
S1 S 0.6243(2) 0.0355(2) 0.01335(10) 0.0562(6) Uani 1 d .
N1 N 0.2003(6) 0.1150(5) 0.1046(3) 0.043(2) Uani 1 d .
H1N H 0.2089(66) 0.1513(44) 0.1404(31) 0.023(18) Uiso 1 d .
N2 N 0.3558(7) 0.2230(5) 0.0029(3) 0.047(2) Uani 1 d .
H2N H 0.3298(73) 0.1937(50) -0.0373(35) 0.042(22) Uiso 1 d .
N3 N 0.5580(7) 0.2012(5) 0.1536(3) 0.043(2) Uani 1 d .
H3N H 0.4990(72) 0.2308(50) 0.1701(34) 0.032(22) Uiso 1 d .
N4 N 0.4862(7) -0.0095(5) 0.1667(3) 0.0427(15) Uani 1 d .
H4N H 0.5601(58) -0.0495(40) 0.1562(26) 0.010(14) Uiso 1 d .
C1 C 0.1079(8) 0.1712(6) 0.0400(4) 0.059(2) Uani 1 d .
H1A H 0.0096(8) 0.1957(6) 0.0524(4) 0.071 Uiso 1 d R
H1B H 0.0857(8) 0.1237(6) -0.0015(4) 0.071 Uiso 1 d R
C2 C 0.2051(9) 0.2626(6) 0.0189(4) 0.066(2) Uani 1 d .
H2A H 0.1492(9) 0.2991(6) -0.0236(4) 0.079 Uiso 1 d R
H2B H 0.2248(9) 0.3110(6) 0.0600(4) 0.079 Uiso 1 d R
C3 C 0.4696(9) 0.3078(6) -0.0050(4) 0.061(2) Uani 1 d .
H3A H 0.4176(9) 0.3623(6) -0.0365(4) 0.073 Uiso 1 d R
H3B H 0.5522(9) 0.2797(6) -0.0291(4) 0.073 Uiso 1 d R
C4 C 0.5439(10) 0.3556(6) 0.0698(4) 0.063(2) Uani 1 d .
H4A H 0.4609(10) 0.3786(6) 0.0957(4) 0.076 Uiso 1 d R
H4B H 0.6041(10) 0.4164(6) 0.0605(4) 0.076 Uiso 1 d R
C5 C 0.6481(8) 0.2815(6) 0.1204(4) 0.057(2) Uani 1 d .
H5A H 0.7162(8) 0.2457(6) 0.0915(4) 0.068 Uiso 1 d R
H5B H 0.7128(8) 0.3204(6) 0.1592(4) 0.068 Uiso 1 d R
C6 C 0.6574(8) 0.1366(6) 0.2100(4) 0.052(2) Uani 1 d .
H6A H 0.7014(8) 0.1787(6) 0.2522(4) 0.062 Uiso 1 d R
H6B H 0.7423(8) 0.1068(6) 0.1883(4) 0.062 Uiso 1 d R
C7 C 0.5571(8) 0.0498(6) 0.2337(4) 0.054(2) Uani 1 d .
H7A H 0.6186(8) 0.0041(6) 0.2693(4) 0.065 Uiso 1 d R
H7B H 0.4739(8) 0.0797(6) 0.2565(4) 0.065 Uiso 1 d R
C8 C 0.3662(9) -0.0864(6) 0.1824(4) 0.060(2) Uani 1 d .
H8A H 0.4071(9) -0.1244(6) 0.2271(4) 0.072 Uiso 1 d R
H8B H 0.3459(9) -0.1363(6) 0.1422(4) 0.072 Uiso 1 d R
C9 C 0.2122(9) -0.0358(6) 0.1921(4) 0.065(2) Uani 1 d .
H9A H 0.2339(9) 0.0164(6) 0.2307(4) 0.078 Uiso 1 d R
H9B H 0.1455(9) -0.0881(6) 0.2091(4) 0.078 Uiso 1 d R
C10 C 0.1225(8) 0.0180(6) 0.1242(4) 0.061(2) Uani 1 d .
H10A H 0.1163(8) -0.0294(6) 0.0826(4) 0.073 Uiso 1 d R
H10B H 0.0171(8) 0.0336(6) 0.1320(4) 0.073 Uiso 1 d R
Cl1 Cl 0.1889(2) 0.2232(2) 0.78101(10) 0.0548(5) Uani 1 d .
O1A O 0.3106(23) 0.2836(15) 0.8183(10) 0.126(7) Uiso 0.50 d P
O2A O 0.0455(18) 0.2747(13) 0.7623(9) 0.091(5) Uiso 0.50 d P
O3A O 0.1891(13) 0.1473(10) 0.8376(7) 0.058(3) Uiso 0.50 d P
O4A O 0.2475(17) 0.1882(11) 0.7122(8) 0.077(5) Uiso 0.50 d P
O1B O 0.2509(18) 0.3148(12) 0.8265(8) 0.088(5) Uiso 0.50 d P
O2B O 0.0387(18) 0.2460(13) 0.7356(9) 0.091(5) Uiso 0.50 d P
O3B O 0.1679(14) 0.1178(10) 0.8124(7) 0.072(4) Uiso 0.50 d P
O4B O 0.2967(17) 0.2082(11) 0.7313(8) 0.079(5) Uiso 0.50 d P
N5 N 0.1880(13) -0.0813(11) 0.5567(7) 0.174(6) Uani 1 d .
C11 C 0.1061(13) -0.0456(9) 0.5916(6) 0.096(3) Uani 1 d .
C12 C -0.0020(12) -0.0011(9) 0.6330(6) 0.111(4) Uani 1 d .
H12A H 0.0494(27) 0.0525(42) 0.6654(32) 0.167 Uiso 1 calc R
H12B H -0.0413(67) -0.0548(15) 0.6624(32) 0.167 Uiso 1 calc R
H12C H -0.0881(47) 0.0293(52) 0.5995(6) 0.167 Uiso 1 calc R

loop_
_atom_type_symbol
_atom_type_description
_atom_type_scat_dispersion_real
_atom_type_scat_dispersion_imag
_atom_type_scat_source
C C 0.0033 0.0016 'International Tables Vol C Tables 4.2.6.8 and 6.1.1.4'
H H 0.0000 0.0000 'International Tables Vol C Tables 4.2.6.8 and 6.1.1.4'
N N 0.0061 0.0033 'International Tables Vol C Tables 4.2.6.8 and 6.1.1.4'
O O 0.0106 0.0060 'International Tables Vol C Tables 4.2.6.8 and 6.1.1.4'
S S 0.1246 0.1234 'International Tables Vol C Tables 4.2.6.8 and 6.1.1.4'
Cl Cl 0.1484 0.1585 'International Tables Vol C Tables 4.2.6.8 and 6.1.1.4'
Ni Ni 0.3393 1.1124 'International Tables Vol C Tables 4.2.6.8 and 6.1.1.4'

loop_
_geom_angle_atom_site_label_1
_geom_angle_atom_site_label_2
_geom_angle_atom_site_label_3
_geom_angle
_geom_angle_site_symmetry_1
_geom_angle_site_symmetry_3
N1 Ni1 N3 102.0(2) . .
N1 Ni1 N4 91.0(2) . .
N3 Ni1 N4 82.6(2) . .
N1 Ni1 N2 83.4(2) . .
N3 Ni1 N2 90.8(2) . .
N4 Ni1 N2 170.3(2) . .
N1 Ni1 S1 157.6(2) . .
N3 Ni1 S1 100.3(2) . .
N4 Ni1 S1 93.3(2) . .
N2 Ni1 S1 94.8(2) . .
N1 Ni1 S1 99.4(2) . 3_655
N3 Ni1 S1 158.3(2) . 3_655
N4 Ni1 S1 94.0(2) . 3_655
N2 Ni1 S1 94.8(2) . 3_655
S1 Ni1 S1 58.36(9) . 3_655
S1 S1 Ni1 60.96(8) 3_655 .
S1 S1 Ni1 60.68(8) 3_655 3_655
Ni1 S1 Ni1 121.64(9) . 3_655
C10 N1 C1 112.7(6) . .
C10 N1 Ni1 116.2(4) . .
C1 N1 Ni1 105.7(4) . .
C2 N2 C3 113.0(6) . .
C2 N2 Ni1 107.6(4) . .
C3 N2 Ni1 119.0(5) . .
C5 N3 C6 112.7(6) . .
C5 N3 Ni1 115.8(4) . .
C6 N3 Ni1 107.1(4) . .
C7 N4 C8 112.8(5) . .
C7 N4 Ni1 108.4(4) . .
C8 N4 Ni1 118.8(4) . .
N1 C1 C2 108.7(6) . .
N2 C2 C1 109.2(6) . .
N2 C3 C4 113.1(6) . .
C5 C4 C3 114.5(6) . .
N3 C5 C4 112.5(6) . .
N3 C6 C7 108.1(5) . .
N4 C7 C6 108.6(5) . .
N4 C8 C9 113.2(6) . .
C8 C9 C10 116.1(6) . .
N1 C10 C9 112.6(6) . .
O1A Cl1 O2A 115.4(10) . .
O1A Cl1 O4B 82.2(10) . .
O2A Cl1 O4B 124.0(9) . .
O1A Cl1 O3A 96.4(9) . .
O2A Cl1 O3A 113.4(8) . .
O4B Cl1 O3A 116.8(8) . .
O1A Cl1 O2B 134.7(10) . .
O2A Cl1 O2B 24.4(8) . .
O4B Cl1 O2B 106.5(8) . .
O3A Cl1 O2B 116.7(8) . .
O1A Cl1 O1B 27.4(9) . .
O2A Cl1 O1B 89.5(9) . .
O4B Cl1 O1B 104.4(9) . .
O3A Cl1 O1B 100.1(7) . .
O2B Cl1 O1B 111.7(9) . .
O1A Cl1 O3B 116.4(9) . .
O2A Cl1 O3B 111.3(8) . .
O4B Cl1 O3B 105.0(8) . .
O3A Cl1 O3B 23.7(6) . .
O2B Cl1 O3B 104.4(8) . .
O1B Cl1 O3B 123.7(8) . .
O1A Cl1 O4A 104.2(10) . .
O2A Cl1 O4A 110.1(9) . .
O4B Cl1 O4A 22.2(8) . .
O3A Cl1 O4A 116.5(7) . .
O2B Cl1 O4A 88.5(8) . .
O1B Cl1 O4A 124.3(9) . .
O3B Cl1 O4A 97.5(8) . .
O1B O1A Cl1 83.9(24) . .
O2B O2A Cl1 82.9(26) . .
O3B O3A Cl1 84.8(20) . .
O4B O4A Cl1 70.8(24) . .
O1A O1B Cl1 68.7(23) . .
O2A O2B Cl1 72.6(25) . .
O3A O3B Cl1 71.5(19) . .
O4A O4B Cl1 86.9(26) . .
N5 C11 C12 177.6(13) . .

loop_
_geom_bond_atom_site_label_1
_geom_bond_atom_site_label_2
_geom_bond_distance
_geom_bond_site_symmetry_2
Ni1 N1 2.087(5) .
Ni1 N3 2.093(6) .
Ni1 N4 2.099(6) .
Ni1 N2 2.126(6) .
Ni1 S1 2.353(2) .
Ni1 S1 2.359(2) 3_655
S1 S1 2.297(4) 3_655
S1 Ni1 2.359(2) 3_655
N1 C10 1.472(9) .
N1 C1 1.486(9) .
N2 C2 1.461(9) .
N2 C3 1.478(9) .
N3 C5 1.468(8) .
N3 C6 1.472(9) .
N4 C7 1.475(8) .
N4 C8 1.480(8) .
C1 C2 1.515(10) .
C3 C4 1.528(10) .
C4 C5 1.504(10) .
C6 C7 1.504(10) .
C8 C9 1.507(10) .
C9 C10 1.508(10) .
Cl1 O1A 1.38(2) .
Cl1 O2A 1.388(15) .
Cl1 O4B 1.405(14) .
Cl1 O3A 1.407(11) .
Cl1 O2B 1.44(2) .
Cl1 O1B 1.476(15) .
Cl1 O3B 1.477(13) .
Cl1 O4A 1.485(14) .
O1A O1B 0.68(2) .
O2A O2B 0.60(2) .
O3A O3B 0.60(2) .
O4A O4B 0.56(2) .
N5 C11 1.115(13) .
C11 C12 1.403(13) .
